data_4088853
loop_
_publ_author_name
'Bissert, Robin'
'Braunschweig, Holger'
'Dewhurst, Rian D.'
'Schneider, Christoph'

_publ_section_title
;
 Metal-Only Lewis Pairs Based on Zerovalent Osmium
;
_journal_issue 15
_journal_name_full Organometallics
_journal_page_first 2567
_journal_paper_doi 10.1021/acs.organomet.6b00495
_journal_volume 35
_journal_year 2016
_chemical_formula_moiety 'C27 H33 N2 O3 Os P'
_chemical_formula_sum 'C27 H33 N2 O3 Os P'
_chemical_formula_weight 654.72
_space_group_crystal_system monoclinic
_space_group_IT_number 12
_space_group_name_Hall '-C 2y'
_space_group_name_H-M_alt 'C 1 2/m 1'
_atom_sites_solution_hydrogens geom
_atom_sites_solution_secondary iterative
_audit_creation_method SHELXL-2014/7
_cell_angle_alpha 90
_cell_angle_beta 95.66(2)
_cell_angle_gamma 90
_cell_formula_units_Z 4
_cell_length_a 15.4461(18)
_cell_length_b 12.090(3)
_cell_length_c 16.857(6)
_cell_measurement_reflns_used 9387
_cell_measurement_temperature 121(2)
_cell_measurement_theta_max 26.78
_cell_measurement_theta_min 2.43
_cell_volume 3132.6(14)
_computing_cell_refinement 'Saint+ ver. V8.34A (Bruker AXS)'
_computing_data_collection 'APEX2 ver. 2014.9 (Bruker AXS)'
_computing_data_reduction 'Saint+ ver. V8.34A (Bruker AXS)'
_computing_molecular_graphics 'ShelXLe (Huebschle et all, 2011)'
_computing_publication_material 'SHELXL-2014/7 (Sheldrick, 2014)'
_computing_structure_refinement 'SHELXL-2014/7 (Sheldrick, 2014)'
_computing_structure_solution 'SHELXT (Sheldrick, 2012)'
_diffrn_ambient_temperature 121(2)
_diffrn_detector 'CMOS area detector (Photon 100)'
_diffrn_detector_area_resol_mean 8.333
_diffrn_measured_fraction_theta_full 0.996
_diffrn_measured_fraction_theta_max 0.995
_diffrn_measurement_device_type 'Bruker D8 Quest'
_diffrn_measurement_method '\f and \w scans'
_diffrn_radiation_type MoK\a
_diffrn_radiation_wavelength 0.71073
_diffrn_reflns_av_unetI/netI 0.0209
_diffrn_reflns_Laue_measured_fraction_full 0.996
_diffrn_reflns_Laue_measured_fraction_max 0.995
_diffrn_reflns_number 3506
_diffrn_reflns_point_group_measured_fraction_full 0.996
_diffrn_reflns_point_group_measured_fraction_max 0.995
_diffrn_reflns_theta_full 26.000
_diffrn_reflns_theta_max 26.787
_diffrn_reflns_theta_min 2.398
_diffrn_source 'microfocus sealed tube (Incoatec ImS)'
_exptl_absorpt_coefficient_mu 4.147
_exptl_absorpt_correction_T_max 0.7454
_exptl_absorpt_correction_T_min 0.6412
_exptl_absorpt_correction_type multi-scan
_exptl_absorpt_process_details 'SadAbs 2014/5 (Bruker AXS)'
_exptl_crystal_colour colourless
_exptl_crystal_density_diffrn 1.388
_exptl_crystal_description block
_exptl_crystal_F_000 1296
_exptl_crystal_size_max 0.149
_exptl_crystal_size_mid 0.105
_exptl_crystal_size_min 0.062
_platon_squeeze_details
;
The unit cell contains one molecule 
which have been treated as a diffuse contribution to the overall 
scattering without specific atom positions by SQUEEZE/PLATON. 
;
_refine_diff_density_max 0.827
_refine_diff_density_min -0.762
_refine_diff_density_rms 0.106
_refine_ls_extinction_method none
_refine_ls_goodness_of_fit_ref 1.308
_refine_ls_hydrogen_treatment constr
_refine_ls_matrix_type full
_refine_ls_number_parameters 184
_refine_ls_number_reflns 3506
_refine_ls_number_restraints 6
_refine_ls_restrained_S_all 1.320
_refine_ls_R_factor_all 0.0195
_refine_ls_R_factor_gt 0.0174
_refine_ls_shift/su_max 0.003
_refine_ls_shift/su_mean 0.000
_refine_ls_structure_factor_coef Fsqd
_refine_ls_weighting_details 'w=1/[\s^2^(Fo^2^)+(0.0194P)^2^+10.0290P] where P=(Fo^2^+2Fc^2^)/3'
_refine_ls_weighting_scheme calc
_refine_ls_wR_factor_gt 0.0546
_refine_ls_wR_factor_ref 0.0580
_reflns_Friedel_coverage 0.000
_reflns_number_gt 3323
_reflns_number_total 3506
_reflns_threshold_expression 'I > 2\s(I)'
_cod_data_source_file om6b00495_si_002.cif
_cod_data_source_block 1d
_cod_original_sg_symbol_H-M 'C 2/m'
_cod_database_code 4088853
_shelx_shelxl_version_number 2014/7
_shelx_space_group_comment
;
The symmetry employed for this shelxl refinement is uniquely defined
by the following loop, which should always be used as a source of
symmetry information in preference to the above space-group names.
They are only intended as comments.
;
_shelx_estimated_absorpt_t_min 0.577
_shelx_estimated_absorpt_t_max 0.783

loop_
_space_group_symop_operation_xyz
'x, y, z'
'-x, y, -z'
'x+1/2, y+1/2, z'
'-x+1/2, y+1/2, -z'
'-x, -y, -z'
'x, -y, z'
'-x+1/2, -y+1/2, -z'
'x+1/2, -y+1/2, z'

loop_
_atom_site_label
_atom_site_type_symbol
_atom_site_fract_x
_atom_site_fract_y
_atom_site_fract_z
_atom_site_U_iso_or_equiv
_atom_site_adp_type
_atom_site_occupancy
_atom_site_site_symmetry_order
_atom_site_calc_flag
_atom_site_refinement_flags_posn
_atom_site_refinement_flags_adp
_atom_site_refinement_flags_occupancy
Os1 Os 0.32720(2) 0.5000 0.67756(2) 0.01465(6) Uani 1 2 d S T P
O1 O 0.3538(2) 0.2841(2) 0.77148(19) 0.0470(7) Uani 1 1 d . . .
P1 P 0.47903(7) 0.5000 0.68628(7) 0.0177(2) Uani 1 2 d S T P
N1 N 0.1302(2) 0.5000 0.6036(2) 0.0202(8) Uani 1 2 d S T P
C1 C 0.3376(2) 0.3652(3) 0.7363(2) 0.0259(7) Uani 1 1 d . . .
N2 N 0.1385(3) 0.5000 0.7305(2) 0.0244(9) Uani 1 2 d S T P
O2 O 0.3564(2) 0.5000 0.50020(18) 0.0232(7) Uani 1 2 d S T P
C2 C 0.3365(3) 0.5000 0.5645(3) 0.0194(9) Uani 1 2 d S T P
C3 C 0.5344(3) 0.5000 0.7865(3) 0.0297(11) Uani 1 2 d S T P
H00A H 0.5971 0.5085 0.7839 0.045 Uiso 0.5 1 calc R U P
H00B H 0.5230 0.4300 0.8129 0.045 Uiso 0.5 1 calc R U P
H00C H 0.5128 0.5615 0.8169 0.045 Uiso 0.5 1 calc R U P
C19 C 0.2589(8) 0.5000 1.0631(5) 0.101(3) Uani 1 2 d S TU P
H19A H 0.2521 0.5741 1.0852 0.151 Uiso 0.5 1 calc R U P
H19B H 0.3205 0.4792 1.0692 0.151 Uiso 0.5 1 calc R U P
H19C H 0.2255 0.4467 1.0915 0.151 Uiso 0.5 1 calc R U P
C18 C 0.1547(3) 0.2916(4) 0.8125(3) 0.0482(11) Uani 1 1 d . . .
H00I H 0.1898 0.2318 0.8383 0.072 Uiso 1 1 calc R U .
H00J H 0.1658 0.2968 0.7564 0.072 Uiso 1 1 calc R U .
H00K H 0.0929 0.2760 0.8159 0.072 Uiso 1 1 calc R U .
C17 C 0.2255(6) 0.5000 0.9746(4) 0.064(2) Uani 1 2 d S T P
C16 C 0.2083(3) 0.4022(4) 0.9347(2) 0.0527(12) Uani 1 1 d . . .
H16 H 0.2171 0.3345 0.9630 0.063 Uiso 1 1 calc R U .
C15 C 0.1784(3) 0.3994(3) 0.8538(2) 0.0332(8) Uani 1 1 d . . .
C14 C 0.1672(3) 0.5000 0.8150(3) 0.0242(10) Uani 1 2 d S T P
C13 C 0.2009(4) 0.5000 0.2761(3) 0.0324(12) Uani 1 2 d S T P
H00D H 0.1996 0.5761 0.2560 0.049 Uiso 0.5 1 calc R U P
H00E H 0.1573 0.4556 0.2442 0.049 Uiso 0.5 1 calc R U P
H00H H 0.2588 0.4683 0.2725 0.049 Uiso 0.5 1 calc R U P
C12 C 0.1443(2) 0.2918(3) 0.5255(2) 0.0292(8) Uani 1 1 d . . .
H00N H 0.1537 0.2298 0.4899 0.044 Uiso 1 1 calc R U .
H00O H 0.0852 0.2879 0.5418 0.044 Uiso 1 1 calc R U .
H00P H 0.1865 0.2877 0.5728 0.044 Uiso 1 1 calc R U .
C11 C 0.1809(3) 0.5000 0.3629(2) 0.0185(9) Uani 1 2 d S T P
C10 C 0.1722(2) 0.4009(3) 0.40286(18) 0.0200(6) Uani 1 1 d . . .
H00L H 0.1776 0.3331 0.3752 0.024 Uiso 1 1 calc R U .
C4 C 0.5268(2) 0.3825(3) 0.6401(2) 0.0296(8) Uani 1 1 d . . .
H00Q H 0.5903 0.3901 0.6455 0.044 Uiso 1 1 calc R U .
H00R H 0.5053 0.3798 0.5834 0.044 Uiso 1 1 calc R U .
H00S H 0.5106 0.3143 0.6663 0.044 Uiso 1 1 calc R U .
C5 C 0.1883(3) 0.5000 0.6701(2) 0.0147(8) Uani 1 2 d S T P
C8 C 0.1498(3) 0.5000 0.5213(2) 0.0160(8) Uani 1 2 d S T P
C7 C 0.0495(3) 0.5000 0.7033(3) 0.0354(13) Uani 1 2 d S T P
H7 H 0.0017 0.5000 0.7347 0.043 Uiso 1 2 calc R U P
C6 C 0.0463(3) 0.5000 0.6233(3) 0.0297(11) Uani 1 2 d S T P
H6 H -0.0049 0.5000 0.5871 0.036 Uiso 1 2 calc R U P
C9 C 0.15576(19) 0.3988(3) 0.48280(17) 0.0168(6) Uani 1 1 d . . .

loop_
_atom_site_aniso_label
_atom_site_aniso_U_11
_atom_site_aniso_U_22
_atom_site_aniso_U_33
_atom_site_aniso_U_23
_atom_site_aniso_U_13
_atom_site_aniso_U_12
Os1 0.01304(9) 0.01539(9) 0.01480(9) 0.000 -0.00223(6) 0.000
O1 0.0569(19) 0.0270(15) 0.0565(18) 0.0202(14) 0.0029(15) 0.0051(13)
P1 0.0142(5) 0.0222(6) 0.0165(5) 0.000 0.0008(4) 0.000
N1 0.0178(18) 0.029(2) 0.0130(17) 0.000 -0.0003(14) 0.000
C1 0.0197(16) 0.0255(18) 0.0328(18) 0.0010(14) 0.0043(13) -0.0021(13)
N2 0.021(2) 0.040(2) 0.0117(18) 0.000 -0.0022(15) 0.000
O2 0.0215(16) 0.0318(18) 0.0168(16) 0.000 0.0039(13) 0.000
C2 0.015(2) 0.019(2) 0.023(2) 0.000 -0.0013(17) 0.000
C3 0.021(2) 0.045(3) 0.022(2) 0.000 -0.0043(19) 0.000
C19 0.141(7) 0.112(7) 0.041(4) 0.000 -0.036(5) 0.000
C18 0.058(3) 0.038(2) 0.050(3) 0.000(2) 0.014(2) -0.015(2)
C17 0.092(6) 0.075(5) 0.021(3) 0.000 -0.018(3) 0.000
C16 0.077(3) 0.051(3) 0.026(2) 0.0157(19) -0.012(2) 0.002(2)
C15 0.041(2) 0.035(2) 0.0236(17) 0.0035(15) 0.0002(15) -0.0049(17)
C14 0.025(2) 0.036(3) 0.011(2) 0.000 -0.0029(17) 0.000
C13 0.040(3) 0.041(3) 0.016(2) 0.000 0.002(2) 0.000
C12 0.0346(19) 0.0206(17) 0.0315(18) 0.0067(14) -0.0019(15) -0.0024(14)
C11 0.013(2) 0.029(2) 0.013(2) 0.000 -0.0001(15) 0.000
C10 0.0207(15) 0.0188(15) 0.0194(15) -0.0044(12) -0.0037(12) 0.0013(12)
C4 0.0291(18) 0.0297(18) 0.0301(18) -0.0030(15) 0.0036(14) 0.0076(15)
C5 0.0065(18) 0.022(2) 0.0154(19) 0.000 -0.0004(15) 0.000
C8 0.0132(19) 0.023(2) 0.0105(19) 0.000 -0.0037(15) 0.000
C7 0.018(2) 0.069(4) 0.019(2) 0.000 -0.0009(19) 0.000
C6 0.011(2) 0.059(4) 0.018(2) 0.000 -0.0021(17) 0.000
C9 0.0136(13) 0.0187(15) 0.0177(14) 0.0018(11) -0.0007(11) -0.0008(11)

loop_
_atom_type_symbol
_atom_type_description
_atom_type_scat_dispersion_real
_atom_type_scat_dispersion_imag
_atom_type_scat_source
C C 0.0033 0.0016 'International Tables Vol C Tables 4.2.6.8 and 6.1.1.4'
H H 0.0000 0.0000 'International Tables Vol C Tables 4.2.6.8 and 6.1.1.4'
N N 0.0061 0.0033 'International Tables Vol C Tables 4.2.6.8 and 6.1.1.4'
O O 0.0106 0.0060 'International Tables Vol C Tables 4.2.6.8 and 6.1.1.4'
P P 0.1023 0.0942 'International Tables Vol C Tables 4.2.6.8 and 6.1.1.4'
Os Os -1.2165 7.6030 'International Tables Vol C Tables 4.2.6.8 and 6.1.1.4'

loop_
_geom_angle_atom_site_label_1
_geom_angle_atom_site_label_2
_geom_angle_atom_site_label_3
_geom_angle
_geom_angle_site_symmetry_1
_geom_angle_site_symmetry_3
C1 Os1 C1 117.6(2) 6_565 .
C1 Os1 C2 120.24(11) 6_565 .
C1 Os1 C2 120.24(11) . .
C1 Os1 C5 93.64(11) 6_565 .
C1 Os1 C5 93.64(11) . .
C2 Os1 C5 96.56(17) . .
C1 Os1 P1 86.25(10) 6_565 .
C1 Os1 P1 86.24(10) . .
C2 Os1 P1 83.66(13) . .
C5 Os1 P1 179.77(11) . .
C4 P1 C4 103.2(2) 6_565 .
C4 P1 C3 103.06(16) 6_565 .
C4 P1 C3 103.06(16) . .
C4 P1 Os1 114.96(13) 6_565 .
C4 P1 Os1 114.96(13) . .
C3 P1 Os1 115.83(17) . .
C5 N1 C6 111.2(4) . .
C5 N1 C8 127.2(4) . .
C6 N1 C8 121.6(4) . .
O1 C1 Os1 172.5(3) . .
C5 N2 C7 111.7(4) . .
C5 N2 C14 127.3(4) . .
C7 N2 C14 121.0(4) . .
O2 C2 Os1 168.9(4) . .
P1 C3 H00A 109.5 . .
P1 C3 H00B 109.5 . .
H00A C3 H00B 109.5 . .
P1 C3 H00C 109.5 . .
H00A C3 H00C 109.5 . .
H00B C3 H00C 109.5 . .
C17 C19 H19A 109.5 . .
C17 C19 H19B 109.5 . .
H19A C19 H19B 109.5 . .
C17 C19 H19C 109.5 . .
H19A C19 H19C 109.5 . .
H19B C19 H19C 109.5 . .
C15 C18 H00I 109.5 . .
C15 C18 H00J 109.5 . .
H00I C18 H00J 109.5 . .
C15 C18 H00K 109.5 . .
H00I C18 H00K 109.5 . .
H00J C18 H00K 109.5 . .
C16 C17 C16 119.0(6) . 6_565
C16 C17 C19 120.5(3) . .
C16 C17 C19 120.5(3) 6_565 .
C17 C16 C15 121.9(4) . .
C17 C16 H16 119.1 . .
C15 C16 H16 119.1 . .
C14 C15 C16 117.0(4) . .
C14 C15 C18 121.9(3) . .
C16 C15 C18 121.0(4) . .
C15 C14 C15 123.0(4) . 6_565
C15 C14 N2 118.5(2) . .
C15 C14 N2 118.5(2) 6_565 .
C11 C13 H00D 109.5 . .
C11 C13 H00E 109.5 . .
H00D C13 H00E 109.5 . .
C11 C13 H00H 109.5 . .
H00D C13 H00H 109.5 . .
H00E C13 H00H 109.5 . .
C9 C12 H00N 109.5 . .
C9 C12 H00O 109.5 . .
H00N C12 H00O 109.5 . .
C9 C12 H00P 109.5 . .
H00N C12 H00P 109.5 . .
H00O C12 H00P 109.5 . .
C10 C11 C10 119.5(4) . 6_565
C10 C11 C13 120.26(19) . .
C10 C11 C13 120.26(19) 6_565 .
C11 C10 C9 121.3(3) . .
C11 C10 H00L 119.3 . .
C9 C10 H00L 119.3 . .
P1 C4 H00Q 109.5 . .
P1 C4 H00R 109.5 . .
H00Q C4 H00R 109.5 . .
P1 C4 H00S 109.5 . .
H00Q C4 H00S 109.5 . .
H00R C4 H00S 109.5 . .
N2 C5 N1 104.1(3) . .
N2 C5 Os1 127.3(3) . .
N1 C5 Os1 128.6(3) . .
C9 C8 C9 123.0(4) 6_565 .
C9 C8 N1 118.43(19) 6_565 .
C9 C8 N1 118.42(19) . .
C6 C7 N2 105.4(4) . .
C6 C7 H7 127.3 . .
N2 C7 H7 127.3 . .
C7 C6 N1 107.5(4) . .
C7 C6 H6 126.2 . .
N1 C6 H6 126.2 . .
C8 C9 C10 117.4(3) . .
C8 C9 C12 121.2(3) . .
C10 C9 C12 121.4(3) . .

loop_
_geom_bond_atom_site_label_1
_geom_bond_atom_site_label_2
_geom_bond_distance
_geom_bond_site_symmetry_2
Os1 C1 1.905(4) 6_565
Os1 C1 1.905(4) .
Os1 C2 1.926(5) .
Os1 C5 2.136(4) .
Os1 P1 2.3352(11) .
O1 C1 1.161(4) .
P1 C4 1.811(4) 6_565
P1 C4 1.811(4) .
P1 C3 1.817(5) .
N1 C5 1.364(5) .
N1 C6 1.370(6) .
N1 C8 1.449(5) .
N2 C5 1.336(6) .
N2 C7 1.406(6) .
N2 C14 1.449(5) .
O2 C2 1.155(5) .
C3 H00A 0.9800 .
C3 H00B 0.9800 .
C3 H00C 0.9800 .
C19 C17 1.530(9) .
C19 H19A 0.9800 .
C19 H19B 0.9800 .
C19 H19C 0.9800 .
C18 C15 1.506(6) .
C18 H00I 0.9800 .
C18 H00J 0.9800 .
C18 H00K 0.9800 .
C17 C16 1.372(6) .
C17 C16 1.372(6) 6_565
C16 C15 1.396(5) .
C16 H16 0.9500 .
C15 C14 1.384(4) .
C14 C15 1.384(4) 6_565
C13 C11 1.525(6) .
C13 H00D 0.9800 .
C13 H00E 0.9800 .
C13 H00H 0.9800 .
C12 C9 1.499(4) .
C12 H00N 0.9800 .
C12 H00O 0.9800 .
C12 H00P 0.9800 .
C11 C10 1.387(4) .
C11 C10 1.387(4) 6_565
C10 C9 1.396(4) .
C10 H00L 0.9500 .
C4 H00Q 0.9800 .
C4 H00R 0.9800 .
C4 H00S 0.9800 .
C8 C9 1.393(4) 6_565
C8 C9 1.393(4) .
C7 C6 1.344(7) .
C7 H7 0.9500 .
C6 H6 0.9500 .

loop_
_platon_squeeze_void_nr
_platon_squeeze_void_average_x
_platon_squeeze_void_average_y
_platon_squeeze_void_average_z
_platon_squeeze_void_volume
_platon_squeeze_void_count_electrons
_platon_squeeze_void_content
1 0.000 -0.009 0.000 331 52 ' '
2 0.500 -0.013 1.000 331 52 ' '
